data_7212802
loop_
_publ_author_name
'Hu, Sheng'
'Zhang, Ze-Ming'
'Meng, Zhao-Sha'
'Lin, Zhuo-Jia'
'Tong, Ming-Liang'

_publ_section_title
;
 Anion-dependent construction of
 copper(i/ii)-1,2,4,5-tetra(4-pyridyl)benzene frameworks
;
_journal_issue 12
_journal_name_full CrystEngComm
_journal_page_first 4378
_journal_paper_doi 10.1039/c0ce00141d
_journal_volume 12
_journal_year 2010
_chemical_formula_sum 'C28 H18 Cu2 N6'
_chemical_formula_weight 565.56
_space_group_IT_number 15
_symmetry_cell_setting monoclinic
_symmetry_space_group_name_Hall '-C 2yc'
_symmetry_space_group_name_H-M 'C 1 2/c 1'
_atom_sites_solution_hydrogens geom
_atom_sites_solution_primary direct
_atom_sites_solution_secondary difmap
_audit_creation_method SHELXL-97
_cell_angle_alpha 90.00
_cell_angle_beta 116.741(2)
_cell_angle_gamma 90.00
_cell_formula_units_Z 4
_cell_length_a 23.631(3)
_cell_length_b 4.8043(7)
_cell_length_c 23.560(3)
_cell_measurement_temperature 293(2)
_cell_volume 2388.7(6)
_computing_structure_refinement 'SHELXL-97 (Sheldrick, 1997)'
_computing_structure_solution 'SHELXS-97 (Sheldrick, 1990)'
_diffrn_ambient_temperature 293(2)
_diffrn_measured_fraction_theta_full 0.952
_diffrn_measured_fraction_theta_max 0.952
_diffrn_radiation_monochromator graphite
_diffrn_radiation_source 'fine-focus sealed tube'
_diffrn_radiation_type MoK\a
_diffrn_radiation_wavelength 0.71073
_diffrn_reflns_av_R_equivalents 0.0237
_diffrn_reflns_av_sigmaI/netI 0.0418
_diffrn_reflns_limit_h_max 28
_diffrn_reflns_limit_h_min -7
_diffrn_reflns_limit_k_max 5
_diffrn_reflns_limit_k_min -5
_diffrn_reflns_limit_l_max 23
_diffrn_reflns_limit_l_min -29
_diffrn_reflns_number 3709
_diffrn_reflns_theta_full 25.99
_diffrn_reflns_theta_max 25.99
_diffrn_reflns_theta_min 2.03
_exptl_absorpt_coefficient_mu 1.810
_exptl_absorpt_correction_T_max 0.8687
_exptl_absorpt_correction_T_min 0.7717
_exptl_absorpt_correction_type multi-scan
_exptl_crystal_density_diffrn 1.573
_exptl_crystal_density_method 'not measured'
_exptl_crystal_F_000 1144
_exptl_crystal_size_max 0.15
_exptl_crystal_size_mid 0.08
_exptl_crystal_size_min 0.08
_refine_diff_density_max 0.966
_refine_diff_density_min -0.354
_refine_diff_density_rms 0.116
_refine_ls_extinction_method none
_refine_ls_goodness_of_fit_ref 1.159
_refine_ls_hydrogen_treatment constr
_refine_ls_matrix_type full
_refine_ls_number_parameters 163
_refine_ls_number_reflns 2224
_refine_ls_number_restraints 0
_refine_ls_restrained_S_all 1.159
_refine_ls_R_factor_all 0.0612
_refine_ls_R_factor_gt 0.0536
_refine_ls_shift/su_max 0.000
_refine_ls_shift/su_mean 0.000
_refine_ls_structure_factor_coef Fsqd
_refine_ls_weighting_details
;
calc w=1/[\s^2^(Fo^2^)+(0.0759P)^2^+1.3339P] where P=(Fo^2^+2Fc^2^)/3
;
_refine_ls_weighting_scheme calc
_refine_ls_wR_factor_gt 0.1312
_refine_ls_wR_factor_ref 0.1358
_reflns_number_gt 1953
_reflns_number_total 2224
_reflns_threshold_expression >2sigma(I)
_cod_data_source_file c0ce00141d.txt
_cod_data_source_block complex1
_cod_depositor_comments
;
The following automatic conversions were performed:

'_symmetry_cell_setting' value 'Monoclinic' changed to 'monoclinic'
according to /home/saulius/struct/CIF-dictionaries/cif_core.dic
dictionary named 'cif_core.dic' version 2.4.2 from 2011-04-26.

Automatic conversion script
Id: cif_fix_values 1891 2012-01-12 08:04:46Z andrius 
;
_cod_original_sg_symbol_H-M C2/c
_cod_database_code 7212802

loop_
_symmetry_equiv_pos_as_xyz
'x, y, z'
'-x, y, -z+1/2'
'x+1/2, y+1/2, z'
'-x+1/2, y+1/2, -z+1/2'
'-x, -y, -z'
'x, -y, z-1/2'
'-x+1/2, -y+1/2, -z'
'x+1/2, -y+1/2, z-1/2'

loop_
_atom_site_label
_atom_site_type_symbol
_atom_site_fract_x
_atom_site_fract_y
_atom_site_fract_z
_atom_site_U_iso_or_equiv
_atom_site_adp_type
_atom_site_occupancy
_atom_site_symmetry_multiplicity
_atom_site_calc_flag
_atom_site_refinement_flags
Cu1 Cu 0.11368(2) 0.45725(10) 0.13167(2) 0.0292(2) Uani 1 1 d .
N1 N 0.15056(16) 0.5278(7) 0.23389(16) 0.0310(8) Uani 1 1 d .
N2 N 0.51401(16) 0.9952(7) 0.60763(18) 0.0336(8) Uani 1 1 d .
N3 N 0.12723(16) 0.8480(8) 0.11231(15) 0.0332(8) Uani 1 1 d .
C1 C 0.1323(2) 0.3777(9) 0.2702(2) 0.0356(10) Uani 1 1 d .
H1 H 0.1038 0.2334 0.2511 0.043 Uiso 1 1 calc R
C2 C 0.1531(2) 0.4223(9) 0.3346(2) 0.0359(10) Uani 1 1 d .
H2 H 0.1383 0.3111 0.3574 0.043 Uiso 1 1 calc R
C3 C 0.19614(16) 0.6340(9) 0.36484(18) 0.0276(9) Uani 1 1 d .
C4 C 0.21628(17) 0.7867(9) 0.32755(18) 0.0300(9) Uani 1 1 d .
H4 H 0.2458 0.9283 0.3457 0.036 Uiso 1 1 calc R
C5 C 0.19248(18) 0.7292(9) 0.26319(18) 0.0326(9) Uani 1 1 d .
H5 H 0.2065 0.8368 0.2392 0.039 Uiso 1 1 calc R
C6 C 0.22132(17) 0.6950(9) 0.43383(17) 0.0288(9) Uani 1 1 d .
C7 C 0.28497(17) 0.7661(9) 0.46712(18) 0.0318(9) Uani 1 1 d .
H7 H 0.3089 0.7774 0.4449 0.038 Uiso 1 1 calc R
C8 C 0.31489(17) 0.8215(9) 0.53241(18) 0.0292(9) Uani 1 1 d .
C9 C 0.38401(17) 0.8842(9) 0.56099(18) 0.0273(9) Uani 1 1 d .
C10 C 0.40602(19) 1.0829(10) 0.5334(2) 0.0351(10) Uani 1 1 d .
H10 H 0.3776 1.1830 0.4983 0.042 Uiso 1 1 calc R
C11 C 0.47025(19) 1.1324(10) 0.5579(2) 0.0350(10) Uani 1 1 d .
H11 H 0.4838 1.2686 0.5387 0.042 Uiso 1 1 calc R
C12 C 0.49227(19) 0.8045(10) 0.6342(2) 0.0397(11) Uani 1 1 d .
H12 H 0.5216 0.7070 0.6692 0.048 Uiso 1 1 calc R
C13 C 0.42914(18) 0.7439(10) 0.6130(2) 0.0364(10) Uani 1 1 d .
H13 H 0.4168 0.6091 0.6335 0.044 Uiso 1 1 calc R
C14 C 0.12498(18) 1.0771(8) 0.11517(18) 0.0241(8) Uani 1 1 d .

loop_
_atom_site_aniso_label
_atom_site_aniso_U_11
_atom_site_aniso_U_22
_atom_site_aniso_U_33
_atom_site_aniso_U_23
_atom_site_aniso_U_13
_atom_site_aniso_U_12
Cu1 0.0301(3) 0.0242(3) 0.0316(3) -0.0029(2) 0.0124(3) 0.00113(19)
N1 0.0323(18) 0.038(2) 0.0180(18) -0.0037(14) 0.0068(16) 0.0009(15)
N2 0.0219(17) 0.037(2) 0.035(2) 0.0048(16) 0.0072(16) -0.0019(14)
N3 0.040(2) 0.036(2) 0.0242(18) -0.0057(15) 0.0142(16) -0.0007(16)
C1 0.038(2) 0.035(2) 0.028(2) -0.0092(18) 0.010(2) -0.0096(18)
C2 0.042(2) 0.040(3) 0.027(2) -0.0023(18) 0.015(2) -0.0090(19)
C3 0.0162(18) 0.041(2) 0.021(2) -0.0047(17) 0.0036(17) 0.0015(16)
C4 0.0226(18) 0.042(3) 0.019(2) -0.0056(17) 0.0044(17) -0.0063(17)
C5 0.029(2) 0.046(3) 0.018(2) 0.0009(18) 0.0061(18) -0.0021(18)
C6 0.0235(19) 0.044(3) 0.016(2) -0.0042(17) 0.0059(17) -0.0011(17)
C7 0.0247(19) 0.051(3) 0.022(2) -0.0060(18) 0.0125(17) -0.0027(18)
C8 0.0192(18) 0.044(2) 0.022(2) -0.0032(17) 0.0077(17) -0.0033(17)
C9 0.0208(18) 0.040(2) 0.018(2) -0.0073(16) 0.0055(17) -0.0024(16)
C10 0.024(2) 0.054(3) 0.021(2) 0.0055(18) 0.0049(18) 0.0008(18)
C11 0.030(2) 0.044(3) 0.030(2) 0.0067(19) 0.0130(19) -0.0045(19)
C12 0.027(2) 0.044(3) 0.036(3) 0.014(2) 0.003(2) -0.0009(19)
C13 0.025(2) 0.044(3) 0.035(2) 0.006(2) 0.0092(19) -0.0056(18)
C14 0.028(2) 0.022(2) 0.021(2) -0.0005(15) 0.0096(17) -0.0045(15)

loop_
_atom_type_symbol
_atom_type_description
_atom_type_scat_dispersion_real
_atom_type_scat_dispersion_imag
_atom_type_scat_source
C C 0.0033 0.0016 'International Tables Vol C Tables 4.2.6.8 and 6.1.1.4'
H H 0.0000 0.0000 'International Tables Vol C Tables 4.2.6.8 and 6.1.1.4'
N N 0.0061 0.0033 'International Tables Vol C Tables 4.2.6.8 and 6.1.1.4'
Cu Cu 0.3201 1.2651 'International Tables Vol C Tables 4.2.6.8 and 6.1.1.4'

loop_
_geom_angle_atom_site_label_1
_geom_angle_atom_site_label_2
_geom_angle_atom_site_label_3
_geom_angle
_geom_angle_site_symmetry_1
_geom_angle_site_symmetry_3
C14 Cu1 N3 143.38(14) 1_545 .
C14 Cu1 N2 106.37(14) 1_545 8_465
N3 Cu1 N2 96.22(14) . 8_465
C14 Cu1 N1 110.44(15) 1_545 .
N3 Cu1 N1 94.62(13) . .
N2 Cu1 N1 96.84(13) 8_465 .
C1 N1 C5 116.1(3) . .
C1 N1 Cu1 122.7(3) . .
C5 N1 Cu1 121.2(3) . .
C12 N2 C11 116.1(3) . .
C12 N2 Cu1 123.4(3) . 8_566
C11 N2 Cu1 119.8(3) . 8_566
C14 N3 Cu1 155.2(3) . .
N1 C1 C2 124.2(4) . .
N1 C1 H1 117.9 . .
C2 C1 H1 117.9 . .
C1 C2 C3 119.5(4) . .
C1 C2 H2 120.2 . .
C3 C2 H2 120.2 . .
C4 C3 C2 116.4(4) . .
C4 C3 C6 120.5(4) . .
C2 C3 C6 123.1(4) . .
C3 C4 C5 120.2(4) . .
C3 C4 H4 119.9 . .
C5 C4 H4 119.9 . .
N1 C5 C4 123.5(4) . .
N1 C5 H5 118.3 . .
C4 C5 H5 118.3 . .
C7 C6 C8 118.2(3) . 7_566
C7 C6 C3 117.7(3) . .
C8 C6 C3 124.1(3) 7_566 .
C6 C7 C8 123.4(3) . .
C6 C7 H7 118.3 . .
C8 C7 H7 118.3 . .
C7 C8 C6 118.4(3) . 7_566
C7 C8 C9 116.4(3) . .
C6 C8 C9 125.2(3) 7_566 .
C10 C9 C13 116.7(3) . .
C10 C9 C8 119.7(4) . .
C13 C9 C8 123.5(4) . .
C11 C10 C9 119.9(4) . .
C11 C10 H10 120.1 . .
C9 C10 H10 120.1 . .
N2 C11 C10 123.6(4) . .
N2 C11 H11 118.2 . .
C10 C11 H11 118.2 . .
N2 C12 C13 123.9(4) . .
N2 C12 H12 118.0 . .
C13 C12 H12 118.0 . .
C12 C13 C9 119.8(4) . .
C12 C13 H13 120.1 . .
C9 C13 H13 120.1 . .
N3 C14 Cu1 168.2(3) . 1_565

loop_
_geom_bond_atom_site_label_1
_geom_bond_atom_site_label_2
_geom_bond_distance
_geom_bond_site_symmetry_2
Cu1 C14 1.911(4) 1_545
Cu1 N3 1.991(4) .
Cu1 N2 2.172(3) 8_465
Cu1 N1 2.187(3) .
N1 C1 1.330(5) .
N1 C5 1.334(5) .
N2 C12 1.336(5) .
N2 C11 1.337(5) .
N2 Cu1 2.172(3) 8_566
N3 C14 1.106(5) .
C1 C2 1.385(6) .
C1 H1 0.9300 .
C2 C3 1.387(6) .
C2 H2 0.9300 .
C3 C4 1.383(5) .
C3 C6 1.487(5) .
C4 C5 1.387(5) .
C4 H4 0.9300 .
C5 H5 0.9300 .
C6 C7 1.390(5) .
C6 C8 1.409(5) 7_566
C7 C8 1.399(5) .
C7 H7 0.9300 .
C8 C6 1.409(5) 7_566
C8 C9 1.491(5) .
C9 C10 1.382(6) .
C9 C13 1.384(6) .
C10 C11 1.380(5) .
C10 H10 0.9300 .
C11 H11 0.9300 .
C12 C13 1.374(5) .
C12 H12 0.9300 .
C13 H13 0.9300 .
C14 Cu1 1.911(4) 1_565
